data_7151486
loop_
_publ_author_name
'Moody, Christopher J.'
'Slawin, Alexandra M. Z.'
'Willows, David'

_publ_section_title
;
 Dirhodium(ii) tetraacetate catalysed reactions of diazo thioamides:
 isolation and cycloaddition of anhydro-4-hydroxy-1,3-thiazolium
 hydroxides (thioisom&#xFFFD;nchnones), an approach to analogues of
 dehydrogliotoxin
;
_journal_issue 15
_journal_name_full 'Organic &amp;  Biomolecular Chemistry'
_journal_page_first 2716
_journal_paper_doi 10.1039/b305698h
_journal_volume 1
_journal_year 2003
_chemical_formula_moiety 'C17 H17 N O3 S'
_chemical_formula_sum 'C17 H17 N O3 S'
_chemical_formula_weight 315.38
_chemical_name_systematic
;
?
;
_space_group_IT_number 14
_symmetry_cell_setting monoclinic
_symmetry_space_group_name_Hall '-P 2ybc'
_symmetry_space_group_name_H-M 'P 1 21/c 1'
_atom_sites_solution_hydrogens geom
_atom_sites_solution_primary direct
_atom_sites_solution_secondary difmap
_audit_creation_method SHELXL-97
_cell_angle_alpha 90.00
_cell_angle_beta 99.58(5)
_cell_angle_gamma 90.00
_cell_formula_units_Z 4
_cell_length_a 8.48(4)
_cell_length_b 18.39(9)
_cell_length_c 10.41(5)
_cell_measurement_reflns_used 32
_cell_measurement_temperature 293(2)
_cell_measurement_theta_max 168
_cell_measurement_theta_min 12
_cell_volume 1601(13)
_computing_cell_refinement 'Bruker SMART'
_computing_data_collection 'Bruker SMART'
_computing_data_reduction 'Bruker SHELXTL'
_computing_molecular_graphics 'Bruker SHELXTL'
_computing_publication_material 'Bruker SHELXTL'
_computing_structure_refinement 'SHELXL-97 (Sheldrick, 1997)'
_computing_structure_solution 'SHELXS-97 (Sheldrick, 1990)'
_diffrn_ambient_temperature 293(2)
_diffrn_detector_area_resol_mean 0.9
_diffrn_measured_fraction_theta_full 0.978
_diffrn_measured_fraction_theta_max 0.978
_diffrn_measurement_device_type 'CCD area detector'
_diffrn_measurement_method 'phi and omega scans'
_diffrn_radiation_monochromator graphite
_diffrn_radiation_source 'fine-focus sealed tube'
_diffrn_radiation_type MoK\a
_diffrn_radiation_wavelength 0.71073
_diffrn_reflns_av_R_equivalents 0.0977
_diffrn_reflns_av_sigmaI/netI 0.1335
_diffrn_reflns_limit_h_max 6
_diffrn_reflns_limit_h_min -9
_diffrn_reflns_limit_k_max 20
_diffrn_reflns_limit_k_min -20
_diffrn_reflns_limit_l_max 11
_diffrn_reflns_limit_l_min -9
_diffrn_reflns_number 6390
_diffrn_reflns_theta_full 23.17
_diffrn_reflns_theta_max 23.17
_diffrn_reflns_theta_min 2.22
_exptl_absorpt_coefficient_mu 0.214
_exptl_absorpt_correction_T_max 1.00000
_exptl_absorpt_correction_T_min 0.699100
_exptl_absorpt_correction_type multi-scan
_exptl_crystal_colour yellow
_exptl_crystal_density_diffrn 1.309
_exptl_crystal_density_method 'not measured'
_exptl_crystal_description prism
_exptl_crystal_F_000 664
_exptl_crystal_size_max .15
_exptl_crystal_size_mid .1
_exptl_crystal_size_min .1
_refine_diff_density_max 0.568
_refine_diff_density_min -0.421
_refine_diff_density_rms 0.063
_refine_ls_extinction_coef 0.0018(16)
_refine_ls_extinction_expression Fc^*^=kFc[1+0.001xFc^2^\l^3^/sin(2\q)]^-1/4^
_refine_ls_extinction_method SHELXL
_refine_ls_goodness_of_fit_ref 0.976
_refine_ls_hydrogen_treatment mixed
_refine_ls_matrix_type full
_refine_ls_number_parameters 200
_refine_ls_number_reflns 2230
_refine_ls_number_restraints 1
_refine_ls_restrained_S_all 0.976
_refine_ls_R_factor_all 0.1630
_refine_ls_R_factor_gt 0.0654
_refine_ls_shift/su_max 0.093
_refine_ls_shift/su_mean 0.005
_refine_ls_structure_factor_coef Fsqd
_refine_ls_weighting_details 'calc w=1/[\s^2^(Fo^2^)+(0.0813P)^2^+0.9791P] where P=(Fo^2^+2Fc^2^)/3'
_refine_ls_weighting_scheme calc
_refine_ls_wR_factor_gt 0.1506
_refine_ls_wR_factor_ref 0.1889
_reflns_number_gt 1079
_reflns_number_total 2230
_reflns_threshold_expression >2sigma(I)
_cod_data_source_file b305698h.txt
_cod_data_source_block 18
_cod_depositor_comments
;
The following automatic conversions were performed:
'_symmetry_cell_setting' value 'Monoclinic' changed to 'monoclinic'
according to '/home/saulius/struct/CIF-dictionaries/cif_core.dic'
dictionary named 'cif_core.dic' version 2.4.1 from
2010-06-29.

'_exptl_absorpt_correction_type' value 'multiscan' changed to
'multi-scan' according to
'/home/saulius/struct/CIF-dictionaries/cif_core.dic' dictionary named
'cif_core.dic' version 2.4.1 from 2010-06-29.

Automatic conversion script
Id: cif_fix_enum 1527 2010-12-29 10:47:43Z saulius 
;
_cod_original_sg_symbol_H-M P2(1)/c
_cod_database_code 7151486

loop_
_symmetry_equiv_pos_as_xyz
'x, y, z'
'-x, y+1/2, -z+1/2'
'-x, -y, -z'
'x, -y-1/2, z-1/2'

loop_
_atom_site_label
_atom_site_type_symbol
_atom_site_fract_x
_atom_site_fract_y
_atom_site_fract_z
_atom_site_U_iso_or_equiv
_atom_site_adp_type
_atom_site_occupancy
_atom_site_symmetry_multiplicity
_atom_site_calc_flag
_atom_site_refinement_flags
_atom_site_disorder_assembly
_atom_site_disorder_group
N1 N -0.0754(6) 0.5896(3) 0.0821(4) 0.0370(13) Uani 1 1 d . . .
C2 C 0.0561(8) 0.6154(3) 0.1554(6) 0.0384(16) Uani 1 1 d . . .
S2 S 0.1984(2) 0.63719(9) 0.06937(15) 0.0476(6) Uani 1 1 d . . .
C3 C 0.0427(7) 0.6168(3) 0.3005(5) 0.0390(16) Uani 1 1 d . . .
C4 C -0.1276(7) 0.5892(3) 0.2904(5) 0.0361(15) Uani 1 1 d . . .
C5 C -0.2187(8) 0.5780(3) 0.3866(6) 0.0502(18) Uani 1 1 d . . .
H5A H -0.1778 0.5887 0.4731 0.060 Uiso 1 1 calc R . .
C6 C -0.3745(9) 0.5502(4) 0.3522(7) 0.0541(19) Uani 1 1 d . . .
H6A H -0.4362 0.5417 0.4167 0.065 Uiso 1 1 calc R . .
C7 C -0.4369(8) 0.5352(3) 0.2233(7) 0.0556(19) Uani 1 1 d . . .
H7A H -0.5413 0.5182 0.2022 0.067 Uiso 1 1 calc R . .
C8 C -0.3460(8) 0.5453(3) 0.1242(6) 0.0484(18) Uani 1 1 d . . .
H8A H -0.3859 0.5341 0.0378 0.058 Uiso 1 1 calc R . .
C9 C -0.1934(7) 0.5727(3) 0.1617(5) 0.0363(15) Uani 1 1 d . . .
C10 C -0.0738(8) 0.5838(3) -0.0575(6) 0.0396(16) Uani 1 1 d . . .
O10 O -0.1894(5) 0.5589(2) -0.1316(4) 0.0563(13) Uani 1 1 d . . .
C11 C 0.0786(8) 0.6110(3) -0.0755(6) 0.0414(17) Uani 1 1 d . . .
C12 C 0.1354(9) 0.6195(3) -0.1977(6) 0.0478(18) Uani 1 1 d . . .
O12 O 0.0634(6) 0.6060(2) -0.3066(4) 0.0588(14) Uani 1 1 d . . .
O13 O 0.2867(6) 0.6475(2) -0.1759(4) 0.0531(13) Uani 1 1 d . . .
C14 C 0.3590(8) 0.6626(4) -0.2886(6) 0.059(2) Uani 1 1 d . . .
H14A H 0.2884 0.6924 -0.3501 0.071 Uiso 1 1 calc R . .
H14B H 0.3797 0.6176 -0.3316 0.071 Uiso 1 1 calc R . .
C15 C 0.5120(10) 0.7019(4) -0.2427(7) 0.077(3) Uani 1 1 d . . .
H15A H 0.4926 0.7415 -0.1856 0.093 Uiso 1 1 calc R . .
H15B H 0.5880 0.6689 -0.1931 0.093 Uiso 1 1 calc R . .
C16 C 0.5787(11) 0.7306(7) -0.3508(10) 0.152(5) Uani 1 1 d D . .
H16A H 0.5112 0.7632 -0.4016 0.182 Uiso 1 1 calc R . .
C17 C 0.7162(11) 0.7204(6) -0.3932(10) 0.135(4) Uani 1 1 d D . .
H17A H 0.7921 0.6887 -0.3492 0.162 Uiso 1 1 calc R . .
H17B H 0.7366 0.7448 -0.4670 0.162 Uiso 1 1 calc R . .
C18 C 0.1647(7) 0.5654(4) 0.3784(6) 0.0526(19) Uani 1 1 d . . .
H18A H 0.2702 0.5851 0.3822 0.079 Uiso 1 1 calc R . .
H18B H 0.1590 0.5187 0.3367 0.079 Uiso 1 1 calc R . .
H18C H 0.1416 0.5603 0.4651 0.079 Uiso 1 1 calc R . .
C19 C 0.0617(8) 0.6948(3) 0.3553(6) 0.058(2) Uani 1 1 d . . .
H19A H 0.1705 0.7102 0.3596 0.086 Uiso 1 1 calc R . .
H19B H 0.0341 0.6956 0.4411 0.086 Uiso 1 1 calc R . .
H19C H -0.0077 0.7269 0.2994 0.086 Uiso 1 1 calc R . .

loop_
_atom_site_aniso_label
_atom_site_aniso_U_11
_atom_site_aniso_U_22
_atom_site_aniso_U_33
_atom_site_aniso_U_23
_atom_site_aniso_U_13
_atom_site_aniso_U_12
N1 0.038(3) 0.035(3) 0.036(3) -0.003(2) 0.001(3) -0.004(3)
C2 0.036(4) 0.033(4) 0.045(4) -0.001(3) 0.002(3) -0.002(3)
S2 0.0460(12) 0.0580(11) 0.0384(10) 0.0004(8) 0.0058(8) -0.0102(10)
C3 0.039(4) 0.051(4) 0.026(3) -0.001(3) 0.003(3) -0.012(3)
C4 0.033(4) 0.039(4) 0.036(4) -0.003(3) 0.005(3) -0.002(3)
C5 0.054(5) 0.051(4) 0.046(4) 0.007(3) 0.010(4) 0.005(4)
C6 0.052(5) 0.064(5) 0.051(5) 0.001(4) 0.022(4) 0.000(4)
C7 0.036(4) 0.064(5) 0.066(5) 0.002(4) 0.009(4) -0.004(4)
C8 0.035(4) 0.065(5) 0.046(4) -0.005(3) 0.007(4) -0.004(4)
C9 0.035(4) 0.035(4) 0.040(4) 0.000(3) 0.009(3) -0.003(3)
C10 0.048(5) 0.035(4) 0.032(4) -0.003(3) -0.005(3) 0.005(3)
O10 0.052(3) 0.077(3) 0.037(3) -0.013(2) -0.001(2) -0.010(3)
C11 0.046(5) 0.042(4) 0.035(4) -0.003(3) 0.003(3) -0.004(3)
C12 0.062(6) 0.042(4) 0.040(4) 0.001(3) 0.011(4) 0.008(4)
O12 0.070(4) 0.075(3) 0.033(3) -0.003(2) 0.011(3) -0.007(3)
O13 0.054(3) 0.066(3) 0.042(3) 0.000(2) 0.016(2) -0.010(3)
C14 0.060(5) 0.075(5) 0.047(4) -0.006(4) 0.021(4) -0.020(4)
C15 0.079(6) 0.099(6) 0.059(5) 0.001(5) 0.026(5) -0.015(5)
C16 0.107(10) 0.253(15) 0.099(9) -0.041(9) 0.029(8) -0.074(11)
C17 0.101(9) 0.185(12) 0.114(9) -0.052(8) 0.006(8) -0.037(9)
C18 0.041(4) 0.075(5) 0.039(4) 0.007(3) 0.000(3) 0.004(4)
C19 0.073(6) 0.050(5) 0.049(4) -0.005(3) 0.010(4) -0.011(4)

loop_
_atom_type_symbol
_atom_type_description
_atom_type_scat_dispersion_real
_atom_type_scat_dispersion_imag
_atom_type_scat_source
C C 0.0033 0.0016 'International Tables Vol C Tables 4.2.6.8 and 6.1.1.4'
H H 0.0000 0.0000 'International Tables Vol C Tables 4.2.6.8 and 6.1.1.4'
N N 0.0061 0.0033 'International Tables Vol C Tables 4.2.6.8 and 6.1.1.4'
O O 0.0106 0.0060 'International Tables Vol C Tables 4.2.6.8 and 6.1.1.4'
S S 0.1246 0.1234 'International Tables Vol C Tables 4.2.6.8 and 6.1.1.4'

loop_
_geom_angle_atom_site_label_1
_geom_angle_atom_site_label_2
_geom_angle_atom_site_label_3
_geom_angle
_geom_angle_site_symmetry_1
_geom_angle_site_symmetry_3
_geom_angle_publ_flag
C2 N1 C9 110.2(6) . . ?
C2 N1 C10 116.8(5) . . ?
C9 N1 C10 133.0(5) . . ?
N1 C2 C3 112.2(6) . . ?
N1 C2 S2 113.0(6) . . ?
C3 C2 S2 134.8(5) . . ?
C2 S2 C11 91.6(5) . . ?
C4 C3 C18 112.5(6) . . ?
C4 C3 C2 98.8(5) . . ?
C18 C3 C2 110.9(5) . . ?
C4 C3 C19 112.1(5) . . ?
C18 C3 C19 111.0(6) . . ?
C2 C3 C19 111.0(5) . . ?
C5 C4 C9 118.8(7) . . ?
C5 C4 C3 129.9(6) . . ?
C9 C4 C3 111.3(5) . . ?
C4 C5 C6 119.1(7) . . ?
C7 C6 C5 120.7(6) . . ?
C6 C7 C8 121.2(7) . . ?
C9 C8 C7 116.5(6) . . ?
C8 C9 C4 123.8(6) . . ?
C8 C9 N1 128.8(6) . . ?
C4 C9 N1 107.5(6) . . ?
O10 C10 C11 133.9(6) . . ?
O10 C10 N1 120.8(6) . . ?
C11 C10 N1 105.3(5) . . ?
C10 C11 C12 126.6(6) . . ?
C10 C11 S2 113.3(5) . . ?
C12 C11 S2 120.1(6) . . ?
O12 C12 O13 122.8(6) . . ?
O12 C12 C11 127.5(7) . . ?
O13 C12 C11 109.7(6) . . ?
C12 O13 C14 117.0(5) . . ?
O13 C14 C15 107.3(6) . . ?
C16 C15 C14 111.1(7) . . ?
C17 C16 C15 133.5(13) . . ?

loop_
_geom_bond_atom_site_label_1
_geom_bond_atom_site_label_2
_geom_bond_distance
_geom_bond_site_symmetry_2
_geom_bond_publ_flag
N1 C2 1.331(8) . ?
N1 C9 1.436(8) . ?
N1 C10 1.459(10) . ?
C2 C3 1.533(10) . ?
C2 S2 1.667(8) . ?
S2 C11 1.741(8) . ?
C3 C4 1.518(10) . ?
C3 C18 1.530(9) . ?
C3 C19 1.542(10) . ?
C4 C5 1.379(9) . ?
C4 C9 1.396(9) . ?
C5 C6 1.407(10) . ?
C6 C7 1.385(10) . ?
C7 C8 1.399(10) . ?
C8 C9 1.383(10) . ?
C10 O10 1.230(8) . ?
C10 C11 1.427(10) . ?
C11 C12 1.441(10) . ?
C12 O12 1.220(9) . ?
C12 O13 1.368(10) . ?
O13 C14 1.438(9) . ?
C14 C15 1.493(11) . ?
C15 C16 1.441(12) . ?
C16 C17 1.328(5) . ?

loop_
_geom_torsion_atom_site_label_1
_geom_torsion_atom_site_label_2
_geom_torsion_atom_site_label_3
_geom_torsion_atom_site_label_4
_geom_torsion
_geom_torsion_site_symmetry_1
_geom_torsion_site_symmetry_2
_geom_torsion_site_symmetry_3
_geom_torsion_site_symmetry_4
_geom_torsion_publ_flag
C9 N1 C2 C3 1.8(6) . . . . ?
C10 N1 C2 C3 -178.1(4) . . . . ?
C9 N1 C2 S2 -179.4(4) . . . . ?
C10 N1 C2 S2 0.7(6) . . . . ?
N1 C2 S2 C11 0.1(5) . . . . ?
C3 C2 S2 C11 178.5(6) . . . . ?
N1 C2 C3 C4 -2.4(6) . . . . ?
S2 C2 C3 C4 179.2(5) . . . . ?
N1 C2 C3 C18 115.9(7) . . . . ?
S2 C2 C3 C18 -62.5(8) . . . . ?
N1 C2 C3 C19 -120.2(6) . . . . ?
S2 C2 C3 C19 61.4(8) . . . . ?
C18 C3 C4 C5 64.0(8) . . . . ?
C2 C3 C4 C5 -178.9(6) . . . . ?
C19 C3 C4 C5 -61.9(8) . . . . ?
C18 C3 C4 C9 -114.9(6) . . . . ?
C2 C3 C4 C9 2.2(6) . . . . ?
C19 C3 C4 C9 119.2(6) . . . . ?
C9 C4 C5 C6 0.2(9) . . . . ?
C3 C4 C5 C6 -178.6(6) . . . . ?
C4 C5 C6 C7 -1.0(10) . . . . ?
C5 C6 C7 C8 1.9(10) . . . . ?
C6 C7 C8 C9 -1.8(9) . . . . ?
C7 C8 C9 C4 1.0(9) . . . . ?
C7 C8 C9 N1 -178.8(6) . . . . ?
C5 C4 C9 C8 -0.3(9) . . . . ?
C3 C4 C9 C8 178.8(6) . . . . ?
C5 C4 C9 N1 179.6(5) . . . . ?
C3 C4 C9 N1 -1.3(6) . . . . ?
C2 N1 C9 C8 179.6(6) . . . . ?
C10 N1 C9 C8 -0.5(10) . . . . ?
C2 N1 C9 C4 -0.3(6) . . . . ?
C10 N1 C9 C4 179.6(6) . . . . ?
C2 N1 C10 O10 178.3(5) . . . . ?
C9 N1 C10 O10 -1.6(9) . . . . ?
C2 N1 C10 C11 -1.3(7) . . . . ?
C9 N1 C10 C11 178.8(6) . . . . ?
O10 C10 C11 C12 3.4(11) . . . . ?
N1 C10 C11 C12 -177.1(5) . . . . ?
O10 C10 C11 S2 -178.2(6) . . . . ?
N1 C10 C11 S2 1.3(6) . . . . ?
C2 S2 C11 C10 -0.9(5) . . . . ?
C2 S2 C11 C12 177.6(5) . . . . ?
C10 C11 C12 O12 1.1(10) . . . . ?
S2 C11 C12 O12 -177.2(5) . . . . ?
C10 C11 C12 O13 179.6(6) . . . . ?
S2 C11 C12 O13 1.3(7) . . . . ?
O12 C12 O13 C14 1.4(9) . . . . ?
C11 C12 O13 C14 -177.3(5) . . . . ?
C12 O13 C14 C15 172.2(6) . . . . ?
O13 C14 C15 C16 -169.7(8) . . . . ?
C14 C15 C16 C17 -120.3(13) . . . . ?

loop_
_cod_related_entry_id
_cod_related_entry_database
_cod_related_entry_code
1 ChemSpider 9144297
